data_7251471
loop_
_publ_author_name
'Doguparthi, Naga Prathyusha'
'Kanagavel, Manimurugan'
'Samreen, Sabiqa'
'Navya, Yaramala'
'Soujanya, Yarasi'
'Swain, Debasish'
'Nechipadappu, Sunil Kumar'

_publ_section_title
;
 Crystal engineering of the cystic fibrosis drug ivacaftor: salts,
 solvates and hydrate forms with solubility and stability studies
;
_journal_issue 10
_journal_name_full CrystEngComm
_journal_page_first 1621
_journal_page_last 1635
_journal_paper_doi 10.1039/D5CE01068C
_journal_volume 28
_journal_year 2026
_chemical_formula_moiety 'C24 H28 N2 O3, C2 H6 O2'
_chemical_formula_sum 'C26 H34 N2 O5'
_chemical_formula_weight 454.55
_chemical_name_systematic 'ivacaftor ethylene glycol'
_space_group_crystal_system triclinic
_space_group_IT_number 2
_space_group_name_Hall '-P 1'
_space_group_name_H-M_alt 'P -1'
_atom_sites_solution_hydrogens mixed
_atom_sites_solution_primary difmap
_atom_sites_solution_secondary difmap
_audit_creation_method SHELXL-2019/3
_audit_update_record
;
2025-10-10 deposited with the CCDC.	2026-01-28 downloaded from the CCDC.
;
_cell_angle_alpha 78.051(7)
_cell_angle_beta 80.463(7)
_cell_angle_gamma 69.442(7)
_cell_formula_units_Z 2
_cell_length_a 7.0720(17)
_cell_length_b 9.552(2)
_cell_length_c 20.430(5)
_cell_measurement_reflns_used 8369
_cell_measurement_temperature 294(2)
_cell_measurement_theta_max 26.4
_cell_measurement_theta_min 2.3
_cell_volume 1257.7(5)
_computing_cell_refinement '<i>SAINT</i> (Bruker, 2016)'
_computing_data_collection '<i>APEX3</i> (Bruker, 2016)'
_computing_data_reduction 'Bruker SAINT'
_computing_molecular_graphics 'Bruker SHELXTL'
_computing_publication_material 'Bruker SHELXTL'
_computing_structure_refinement 'SHELXL-2018/3 (Sheldrick, 2018)'
_computing_structure_solution 'SHELXT 2018/2 (Sheldrick, 2018)'
_diffrn_ambient_temperature 294(2)
_diffrn_measured_fraction_theta_full 0.999
_diffrn_measured_fraction_theta_max 0.986
_diffrn_measurement_device_type 'Bruker D8 QUEST PHOTON-III'
_diffrn_measurement_method '\w and \f'
_diffrn_radiation_type MoK\a
_diffrn_radiation_wavelength 0.71073
_diffrn_reflns_av_R_equivalents 0.0456
_diffrn_reflns_av_unetI/netI 0.0463
_diffrn_reflns_Laue_measured_fraction_full 0.999
_diffrn_reflns_Laue_measured_fraction_max 0.986
_diffrn_reflns_limit_h_max 10
_diffrn_reflns_limit_h_min -9
_diffrn_reflns_limit_k_max 13
_diffrn_reflns_limit_k_min -13
_diffrn_reflns_limit_l_max 29
_diffrn_reflns_limit_l_min -29
_diffrn_reflns_number 36568
_diffrn_reflns_point_group_measured_fraction_full 0.999
_diffrn_reflns_point_group_measured_fraction_max 0.986
_diffrn_reflns_theta_full 25.242
_diffrn_reflns_theta_max 30.550
_diffrn_reflns_theta_min 2.307
_exptl_absorpt_coefficient_mu 0.083
_exptl_absorpt_correction_T_max 0.7461
_exptl_absorpt_correction_T_min 0.6832
_exptl_absorpt_correction_type multi-scan
_exptl_absorpt_process_details
;
 SADABS 2016/2: Krause, L., Herbst-Irmer, R., Sheldrick G.M. & Stalke D.,
 J. Appl. Cryst. 48 (2015) 3-10
;
_exptl_crystal_density_diffrn 1.200
_exptl_crystal_description needle
_exptl_crystal_F_000 488
_exptl_crystal_recrystallization_method 'Re-crystallisation from solvent: ethyl acetate-ethylene glycol'
_exptl_crystal_size_max 0.250
_exptl_crystal_size_mid 0.200
_exptl_crystal_size_min 0.150
_refine_diff_density_max 0.255
_refine_diff_density_min -0.199
_refine_diff_density_rms 0.048
_refine_ls_extinction_coef 0.026(4)
_refine_ls_extinction_expression Fc^*^=kFc[1+0.001xFc^2^\l^3^/sin(2\q)]^-1/4^
_refine_ls_extinction_method 'SHELXL-2018/3 (Sheldrick 2018)'
_refine_ls_goodness_of_fit_ref 1.045
_refine_ls_hydrogen_treatment mixed
_refine_ls_matrix_type full
_refine_ls_number_parameters 323
_refine_ls_number_reflns 7604
_refine_ls_number_restraints 0
_refine_ls_restrained_S_all 1.045
_refine_ls_R_factor_all 0.1045
_refine_ls_R_factor_gt 0.0541
_refine_ls_shift/su_max 0.001
_refine_ls_shift/su_mean 0.000
_refine_ls_structure_factor_coef Fsqd
_refine_ls_weighting_details 'w=1/[\s^2^(Fo^2^)+(0.0778P)^2^+0.0784P] where P=(Fo^2^+2Fc^2^)/3'
_refine_ls_weighting_scheme calc
_refine_ls_wR_factor_gt 0.1414
_refine_ls_wR_factor_ref 0.1692
_reflns_Friedel_coverage 0.000
_reflns_number_gt 4194
_reflns_number_total 7604
_reflns_threshold_expression 'I > 2\s(I)'
_cod_data_source_file d5ce01068c2.cif
_cod_data_source_block KB1801_0m
_cod_depositor_comments 'Adding full bibliography for 7251465--7251473.cif.'
_cod_original_cell_volume 1257.6(5)
_cod_database_code 7251471
_shelx_shelxl_version_number 2019/3
_shelx_space_group_comment
;
The symmetry employed for this shelxl refinement is uniquely defined
by the following loop, which should always be used as a source of
symmetry information in preference to the above space-group names.
They are only intended as comments.
;
_shelx_estimated_absorpt_t_min 0.980
_shelx_estimated_absorpt_t_max 0.988

loop_
_space_group_symop_operation_xyz
'x, y, z'
'-x, -y, -z'

loop_
_atom_site_label
_atom_site_type_symbol
_atom_site_fract_x
_atom_site_fract_y
_atom_site_fract_z
_atom_site_U_iso_or_equiv
_atom_site_adp_type
_atom_site_occupancy
_atom_site_site_symmetry_order
_atom_site_calc_flag
_atom_site_refinement_flags_posn
_atom_site_refinement_flags_adp
_atom_site_refinement_flags_occupancy
_atom_site_disorder_assembly
_atom_site_disorder_group
C1 C -0.2544(2) 1.01142(16) 0.47633(7) 0.0440(3) Uani 1 1 d . . . . .
C2 C -0.3428(2) 1.11954(19) 0.42283(8) 0.0543(4) Uani 1 1 d . . . . .
H2 H -0.325248 1.094010 0.380187 0.065 Uiso 1 1 calc R U . . .
C3 C -0.4548(3) 1.26272(19) 0.43393(9) 0.0618(5) Uani 1 1 d . . . . .
H3 H -0.512690 1.335217 0.398423 0.074 Uiso 1 1 calc R U . . .
C4 C -0.4836(3) 1.30191(18) 0.49742(9) 0.0617(4) Uani 1 1 d . . . . .
H4 H -0.563343 1.399426 0.504343 0.074 Uiso 1 1 calc R U . . .
C5 C -0.3956(3) 1.19815(17) 0.54977(8) 0.0534(4) Uani 1 1 d . . . . .
H5 H -0.414221 1.225901 0.592010 0.064 Uiso 1 1 calc R U . . .
C6 C -0.2772(2) 1.04987(15) 0.54038(7) 0.0433(3) Uani 1 1 d . . . . .
C7 C -0.1830(2) 0.93680(15) 0.59580(7) 0.0427(3) Uani 1 1 d . . . . .
C8 C -0.0840(2) 0.78542(15) 0.58192(6) 0.0409(3) Uani 1 1 d . . . . .
C9 C -0.0684(2) 0.75835(16) 0.51761(6) 0.0440(3) Uani 1 1 d . . . . .
H9 H -0.000165 0.660258 0.508953 0.053 Uiso 1 1 calc R U . . .
C10 C -0.0050(2) 0.65036(16) 0.63385(7) 0.0453(3) Uani 1 1 d . . . . .
C11 C 0.0048(2) 0.56866(14) 0.75657(6) 0.0424(3) Uani 1 1 d . . . . .
C12 C 0.1917(2) 0.45629(16) 0.75961(7) 0.0469(4) Uani 1 1 d . . . . .
H12 H 0.288021 0.452495 0.722442 0.056 Uiso 1 1 calc R U . . .
C13 C 0.2387(2) 0.34955(16) 0.81655(7) 0.0472(4) Uani 1 1 d . . . . .
C14 C 0.0994(2) 0.35534(15) 0.87400(6) 0.0462(4) Uani 1 1 d . . . . .
C15 C -0.0876(2) 0.46817(15) 0.86812(6) 0.0464(4) Uani 1 1 d . . . . .
H15 H -0.183033 0.472490 0.905566 0.056 Uiso 1 1 calc R U . . .
C16 C -0.1456(2) 0.57584(15) 0.81111(6) 0.0439(3) Uani 1 1 d . . . . .
C17 C -0.3600(3) 0.69355(18) 0.81098(7) 0.0593(5) Uani 1 1 d . . . . .
C18 C -0.4610(3) 0.7012(3) 0.74832(9) 0.0811(6) Uani 1 1 d . . . . .
H18A H -0.395423 0.747101 0.709190 0.122 Uiso 1 1 calc R U . . .
H18B H -0.602099 0.760534 0.753761 0.122 Uiso 1 1 calc R U . . .
H18C H -0.448291 0.600589 0.743047 0.122 Uiso 1 1 calc R U . . .
C19 C -0.3482(4) 0.8479(2) 0.81522(9) 0.0882(7) Uani 1 1 d . . . . .
H19A H -0.259122 0.876064 0.778048 0.132 Uiso 1 1 calc R U . . .
H19B H -0.296798 0.842514 0.856650 0.132 Uiso 1 1 calc R U . . .
H19C H -0.481185 0.922287 0.813644 0.132 Uiso 1 1 calc R U . . .
C20 C -0.5022(3) 0.6529(3) 0.87206(10) 0.0891(7) Uani 1 1 d . . . . .
H20A H -0.637695 0.722226 0.867996 0.134 Uiso 1 1 calc R U . . .
H20B H -0.456203 0.659688 0.912581 0.134 Uiso 1 1 calc R U . . .
H20C H -0.501201 0.551511 0.873628 0.134 Uiso 1 1 calc R U . . .
C21 C 0.1484(3) 0.24176(17) 0.93919(7) 0.0588(5) Uani 1 1 d . . . . .
C22 C 0.1785(4) 0.08275(18) 0.92629(9) 0.0833(7) Uani 1 1 d . . . . .
H22A H 0.058752 0.082714 0.910008 0.125 Uiso 1 1 calc R U . . .
H22B H 0.203046 0.012264 0.967423 0.125 Uiso 1 1 calc R U . . .
H22C H 0.292602 0.053535 0.893346 0.125 Uiso 1 1 calc R U . . .
C23 C 0.3392(4) 0.2464(3) 0.96389(10) 0.0907(7) Uani 1 1 d . . . . .
H23A H 0.453747 0.213725 0.931509 0.136 Uiso 1 1 calc R U . . .
H23B H 0.363276 0.180373 1.006198 0.136 Uiso 1 1 calc R U . . .
H23C H 0.319984 0.348072 0.969417 0.136 Uiso 1 1 calc R U . . .
C24 C -0.0252(3) 0.2778(2) 0.99575(8) 0.0782(6) Uani 1 1 d . . . . .
H24A H -0.050552 0.378187 1.004418 0.117 Uiso 1 1 calc R U . . .
H24B H 0.012062 0.206020 1.035805 0.117 Uiso 1 1 calc R U . . .
H24C H -0.145655 0.271800 0.982376 0.117 Uiso 1 1 calc R U . . .
N1 N -0.1457(2) 0.86507(14) 0.46694(6) 0.0465(3) Uani 1 1 d . . . . .
H1N H -0.130(3) 0.8415(19) 0.4256(9) 0.066(5) Uiso 1 1 d . . . . .
N2 N -0.0302(2) 0.67892(14) 0.69679(5) 0.0470(3) Uani 1 1 d . . . . .
H2N H -0.090(3) 0.7730(19) 0.6988(8) 0.059(5) Uiso 1 1 d . . . . .
O1 O -0.19305(19) 0.97342(11) 0.65229(5) 0.0593(3) Uani 1 1 d . . . . .
O2 O 0.0691(2) 0.52260(11) 0.61841(5) 0.0677(4) Uani 1 1 d . . . . .
O3 O 0.42181(19) 0.23624(13) 0.81753(6) 0.0681(4) Uani 1 1 d . . . . .
H3A H 0.497(2) 0.2480(16) 0.7779(11) 0.102 Uiso 1 1 calc R U . . .
C25 C 1.0786(3) 0.1443(2) 0.71805(8) 0.0618(4) Uani 1 1 d . . . . .
H25A H 1.177160 0.137537 0.747406 0.074 Uiso 1 1 calc R U . . .
H25B H 1.092167 0.041764 0.713898 0.074 Uiso 1 1 calc R U . . .
C26 C 0.8734(3) 0.2157(2) 0.75018(8) 0.0666(5) Uani 1 1 d . . . . .
H26A H 0.856622 0.156773 0.794194 0.080 Uiso 1 1 calc R U . . .
H26B H 0.862105 0.316071 0.756777 0.080 Uiso 1 1 calc R U . . .
O4 O 1.1261(2) 0.22019(14) 0.65435(6) 0.0675(4) Uani 1 1 d . . . . .
H4O H 1.102(4) 0.317(3) 0.6514(12) 0.111(8) Uiso 1 1 d . . . . .
O5 O 0.71139(19) 0.22867(14) 0.71260(6) 0.0636(3) Uani 1 1 d . . . . .
H5O H 0.743(3) 0.150(2) 0.6952(10) 0.082(7) Uiso 1 1 d . . . . .

loop_
_atom_site_aniso_label
_atom_site_aniso_U_11
_atom_site_aniso_U_22
_atom_site_aniso_U_33
_atom_site_aniso_U_23
_atom_site_aniso_U_13
_atom_site_aniso_U_12
C1 0.0411(8) 0.0506(8) 0.0448(7) 0.0027(6) -0.0083(6) -0.0248(7)
C2 0.0521(10) 0.0643(10) 0.0497(8) 0.0062(7) -0.0132(7) -0.0280(8)
C3 0.0548(10) 0.0619(10) 0.0679(10) 0.0167(8) -0.0247(8) -0.0251(8)
C4 0.0596(11) 0.0462(8) 0.0778(11) 0.0037(8) -0.0206(9) -0.0170(8)
C5 0.0552(10) 0.0474(8) 0.0594(9) -0.0015(7) -0.0111(7) -0.0205(7)
C6 0.0412(8) 0.0453(7) 0.0467(7) 0.0008(6) -0.0073(6) -0.0215(6)
C7 0.0479(9) 0.0434(7) 0.0411(7) -0.0023(5) -0.0053(6) -0.0223(6)
C8 0.0436(8) 0.0433(7) 0.0380(6) -0.0012(5) -0.0032(6) -0.0207(6)
C9 0.0477(9) 0.0463(7) 0.0401(7) -0.0027(6) -0.0017(6) -0.0215(7)
C10 0.0527(9) 0.0426(7) 0.0401(7) -0.0024(6) -0.0033(6) -0.0182(7)
C11 0.0541(9) 0.0374(7) 0.0355(6) -0.0026(5) -0.0063(6) -0.0156(6)
C12 0.0477(9) 0.0492(8) 0.0404(7) -0.0033(6) -0.0011(6) -0.0155(7)
C13 0.0459(9) 0.0427(7) 0.0471(7) -0.0051(6) -0.0059(6) -0.0080(6)
C14 0.0564(10) 0.0388(7) 0.0389(7) -0.0032(5) -0.0063(6) -0.0111(7)
C15 0.0562(10) 0.0413(7) 0.0366(6) -0.0057(5) 0.0002(6) -0.0123(7)
C16 0.0495(9) 0.0398(7) 0.0387(6) -0.0069(5) -0.0042(6) -0.0098(6)
C17 0.0578(11) 0.0555(9) 0.0443(7) -0.0013(6) -0.0010(7) 0.0005(8)
C18 0.0566(12) 0.1033(16) 0.0665(11) -0.0010(10) -0.0149(9) -0.0087(11)
C19 0.1163(19) 0.0510(10) 0.0655(11) -0.0150(8) 0.0045(11) 0.0085(11)
C20 0.0563(12) 0.1031(15) 0.0679(11) 0.0044(10) 0.0114(9) 0.0049(11)
C21 0.0738(12) 0.0443(8) 0.0435(7) 0.0019(6) -0.0056(7) -0.0063(8)
C22 0.1174(18) 0.0433(9) 0.0664(10) 0.0004(8) 0.0056(11) -0.0103(10)
C23 0.0966(17) 0.0993(15) 0.0604(11) 0.0106(10) -0.0327(11) -0.0151(13)
C24 0.1072(17) 0.0563(10) 0.0443(8) 0.0045(7) 0.0076(9) -0.0080(10)
N1 0.0535(8) 0.0532(7) 0.0370(6) -0.0028(5) -0.0055(5) -0.0246(6)
N2 0.0606(9) 0.0378(6) 0.0373(6) -0.0016(5) -0.0049(5) -0.0121(6)
O1 0.0875(9) 0.0451(6) 0.0443(5) -0.0063(4) -0.0132(5) -0.0180(6)
O2 0.1072(11) 0.0429(6) 0.0431(5) -0.0047(4) -0.0067(6) -0.0144(6)
O3 0.0536(7) 0.0630(7) 0.0615(7) 0.0025(5) -0.0005(5) 0.0035(6)
C25 0.0684(12) 0.0657(10) 0.0561(9) -0.0132(8) -0.0086(8) -0.0250(9)
C26 0.0759(13) 0.0759(11) 0.0550(9) -0.0223(8) -0.0027(9) -0.0290(10)
O4 0.0927(10) 0.0580(7) 0.0567(7) -0.0181(5) 0.0106(6) -0.0341(7)
O5 0.0635(8) 0.0601(7) 0.0662(7) -0.0201(6) -0.0078(6) -0.0130(6)

loop_
_atom_type_symbol
_atom_type_description
_atom_type_scat_dispersion_real
_atom_type_scat_dispersion_imag
_atom_type_scat_source
C C 0.0033 0.0016 'International Tables Vol C Tables 4.2.6.8 and 6.1.1.4'
H H 0.0000 0.0000 'International Tables Vol C Tables 4.2.6.8 and 6.1.1.4'
N N 0.0061 0.0033 'International Tables Vol C Tables 4.2.6.8 and 6.1.1.4'
O O 0.0106 0.0060 'International Tables Vol C Tables 4.2.6.8 and 6.1.1.4'

loop_
_geom_angle_atom_site_label_1
_geom_angle_atom_site_label_2
_geom_angle_atom_site_label_3
_geom_angle
_geom_angle_site_symmetry_1
_geom_angle_site_symmetry_3
_geom_angle_publ_flag
N1 C1 C2 120.39(13) . . ?
N1 C1 C6 118.94(12) . . ?
C2 C1 C6 120.66(14) . . ?
C3 C2 C1 119.23(15) . . ?
C3 C2 H2 120.4 . . ?
C1 C2 H2 120.4 . . ?
C2 C3 C4 120.96(15) . . ?
C2 C3 H3 119.5 . . ?
C4 C3 H3 119.5 . . ?
C5 C4 C3 120.36(16) . . ?
C5 C4 H4 119.8 . . ?
C3 C4 H4 119.8 . . ?
C4 C5 C6 120.53(16) . . ?
C4 C5 H5 119.7 . . ?
C6 C5 H5 119.7 . . ?
C1 C6 C5 118.22(13) . . ?
C1 C6 C7 120.34(13) . . ?
C5 C6 C7 121.42(13) . . ?
O1 C7 C8 123.29(12) . . ?
O1 C7 C6 120.38(13) . . ?
C8 C7 C6 116.32(12) . . ?
C9 C8 C7 119.09(12) . . ?
C9 C8 C10 116.35(12) . . ?
C7 C8 C10 124.46(12) . . ?
N1 C9 C8 123.42(13) . . ?
N1 C9 H9 118.3 . . ?
C8 C9 H9 118.3 . . ?
O2 C10 N2 124.16(13) . . ?
O2 C10 C8 120.56(12) . . ?
N2 C10 C8 115.21(12) . . ?
C12 C11 C16 120.80(12) . . ?
C12 C11 N2 118.29(12) . . ?
C16 C11 N2 120.90(13) . . ?
C13 C12 C11 121.47(13) . . ?
C13 C12 H12 119.3 . . ?
C11 C12 H12 119.3 . . ?
O3 C13 C12 120.40(13) . . ?
O3 C13 C14 119.02(12) . . ?
C12 C13 C14 120.58(13) . . ?
C15 C14 C13 115.85(12) . . ?
C15 C14 C21 121.92(13) . . ?
C13 C14 C21 122.22(13) . . ?
C14 C15 C16 125.93(13) . . ?
C14 C15 H15 117.0 . . ?
C16 C15 H15 117.0 . . ?
C15 C16 C11 115.24(13) . . ?
C15 C16 C17 120.61(12) . . ?
C11 C16 C17 124.14(12) . . ?
C19 C17 C16 109.31(17) . . ?
C19 C17 C20 107.39(15) . . ?
C16 C17 C20 111.58(13) . . ?
C19 C17 C18 111.11(15) . . ?
C16 C17 C18 111.53(13) . . ?
C20 C17 C18 105.82(17) . . ?
C17 C18 H18A 109.5 . . ?
C17 C18 H18B 109.5 . . ?
H18A C18 H18B 109.5 . . ?
C17 C18 H18C 109.5 . . ?
H18A C18 H18C 109.5 . . ?
H18B C18 H18C 109.5 . . ?
C17 C19 H19A 109.5 . . ?
C17 C19 H19B 109.5 . . ?
H19A C19 H19B 109.5 . . ?
C17 C19 H19C 109.5 . . ?
H19A C19 H19C 109.5 . . ?
H19B C19 H19C 109.5 . . ?
C17 C20 H20A 109.5 . . ?
C17 C20 H20B 109.5 . . ?
H20A C20 H20B 109.5 . . ?
C17 C20 H20C 109.5 . . ?
H20A C20 H20C 109.5 . . ?
H20B C20 H20C 109.5 . . ?
C22 C21 C23 110.76(17) . . ?
C22 C21 C24 107.23(15) . . ?
C23 C21 C24 107.59(15) . . ?
C22 C21 C14 109.28(13) . . ?
C23 C21 C14 110.05(15) . . ?
C24 C21 C14 111.90(13) . . ?
C21 C22 H22A 109.5 . . ?
C21 C22 H22B 109.5 . . ?
H22A C22 H22B 109.5 . . ?
C21 C22 H22C 109.5 . . ?
H22A C22 H22C 109.5 . . ?
H22B C22 H22C 109.5 . . ?
C21 C23 H23A 109.5 . . ?
C21 C23 H23B 109.5 . . ?
H23A C23 H23B 109.5 . . ?
C21 C23 H23C 109.5 . . ?
H23A C23 H23C 109.5 . . ?
H23B C23 H23C 109.5 . . ?
C21 C24 H24A 109.5 . . ?
C21 C24 H24B 109.5 . . ?
H24A C24 H24B 109.5 . . ?
C21 C24 H24C 109.5 . . ?
H24A C24 H24C 109.5 . . ?
H24B C24 H24C 109.5 . . ?
C9 N1 C1 121.62(12) . . ?
C9 N1 H1N 119.9(11) . . ?
C1 N1 H1N 118.5(11) . . ?
C10 N2 C11 126.27(12) . . ?
C10 N2 H2N 111.8(11) . . ?
C11 N2 H2N 121.2(11) . . ?
C13 O3 H3A 109.5 . . ?
O4 C25 C26 114.93(15) . . ?
O4 C25 H25A 108.5 . . ?
C26 C25 H25A 108.5 . . ?
O4 C25 H25B 108.5 . . ?
C26 C25 H25B 108.5 . . ?
H25A C25 H25B 107.5 . . ?
O5 C26 C25 114.33(14) . . ?
O5 C26 H26A 108.7 . . ?
C25 C26 H26A 108.7 . . ?
O5 C26 H26B 108.7 . . ?
C25 C26 H26B 108.7 . . ?
H26A C26 H26B 107.6 . . ?
C25 O4 H4O 115.8(15) . . ?
C26 O5 H5O 108.4(15) . . ?

loop_
_geom_bond_atom_site_label_1
_geom_bond_atom_site_label_2
_geom_bond_distance
_geom_bond_site_symmetry_2
_geom_bond_publ_flag
C1 N1 1.3747(19) . ?
C1 C2 1.399(2) . ?
C1 C6 1.400(2) . ?
C2 C3 1.363(2) . ?
C2 H2 0.9300 . ?
C3 C4 1.387(3) . ?
C3 H3 0.9300 . ?
C4 C5 1.365(2) . ?
C4 H4 0.9300 . ?
C5 C6 1.404(2) . ?
C5 H5 0.9300 . ?
C6 C7 1.4596(19) . ?
C7 O1 1.2577(17) . ?
C7 C8 1.4333(19) . ?
C8 C9 1.3703(19) . ?
C8 C10 1.4917(19) . ?
C9 N1 1.3300(17) . ?
C9 H9 0.9300 . ?
C10 O2 1.2325(17) . ?
C10 N2 1.3397(18) . ?
C11 C12 1.381(2) . ?
C11 C16 1.4020(19) . ?
C11 N2 1.4305(16) . ?
C12 C13 1.3792(19) . ?
C12 H12 0.9300 . ?
C13 O3 1.3655(18) . ?
C13 C14 1.398(2) . ?
C14 C15 1.387(2) . ?
C14 C21 1.5368(19) . ?
C15 C16 1.3959(18) . ?
C15 H15 0.9300 . ?
C16 C17 1.538(2) . ?
C17 C19 1.527(3) . ?
C17 C20 1.542(2) . ?
C17 C18 1.543(3) . ?
C18 H18A 0.9600 . ?
C18 H18B 0.9600 . ?
C18 H18C 0.9600 . ?
C19 H19A 0.9600 . ?
C19 H19B 0.9600 . ?
C19 H19C 0.9600 . ?
C20 H20A 0.9600 . ?
C20 H20B 0.9600 . ?
C20 H20C 0.9600 . ?
C21 C22 1.530(2) . ?
C21 C23 1.534(3) . ?
C21 C24 1.536(2) . ?
C22 H22A 0.9600 . ?
C22 H22B 0.9600 . ?
C22 H22C 0.9600 . ?
C23 H23A 0.9600 . ?
C23 H23B 0.9600 . ?
C23 H23C 0.9600 . ?
C24 H24A 0.9600 . ?
C24 H24B 0.9600 . ?
C24 H24C 0.9600 . ?
N1 H1N 0.897(18) . ?
N2 H2N 0.855(17) . ?
O3 H3A 0.90(2) . ?
C25 O4 1.403(2) . ?
C25 C26 1.475(3) . ?
C25 H25A 0.9700 . ?
C25 H25B 0.9700 . ?
C26 O5 1.438(2) . ?
C26 H26A 0.9700 . ?
C26 H26B 0.9700 . ?
O4 H4O 0.87(2) . ?
O5 H5O 0.84(2) . ?

loop_
_geom_hbond_atom_site_label_D
_geom_hbond_atom_site_label_H
_geom_hbond_atom_site_label_A
_geom_hbond_distance_DH
_geom_hbond_distance_HA
_geom_hbond_distance_DA
_geom_hbond_angle_DHA
_geom_hbond_site_symmetry_A
_geom_hbond_publ_flag
N1 H1N O4 0.897(18) 1.841(19) 2.7323(18) 171.7(17) 2_666 yes
N2 H2N O1 0.855(17) 1.895(17) 2.6606(17) 148.2(15) . yes
O3 H3A O5 0.90 1.83 2.7018(18) 162.2 . yes
O4 H4O O2 0.87(2) 1.88(2) 2.7290(17) 163(2) 1_655 yes
O5 H5O O1 0.84(2) 1.94(2) 2.7803(17) 177(2) 1_645 yes

loop_
_geom_torsion_atom_site_label_1
_geom_torsion_atom_site_label_2
_geom_torsion_atom_site_label_3
_geom_torsion_atom_site_label_4
_geom_torsion
_geom_torsion_site_symmetry_1
_geom_torsion_site_symmetry_2
_geom_torsion_site_symmetry_3
_geom_torsion_site_symmetry_4
_geom_torsion_publ_flag
N1 C1 C2 C3 178.11(14) . . . . ?
C6 C1 C2 C3 -1.1(2) . . . . ?
C1 C2 C3 C4 -0.6(3) . . . . ?
C2 C3 C4 C5 1.6(3) . . . . ?
C3 C4 C5 C6 -0.9(3) . . . . ?
N1 C1 C6 C5 -177.44(13) . . . . ?
C2 C1 C6 C5 1.8(2) . . . . ?
N1 C1 C6 C7 1.3(2) . . . . ?
C2 C1 C6 C7 -179.42(13) . . . . ?
C4 C5 C6 C1 -0.8(2) . . . . ?
C4 C5 C6 C7 -179.52(14) . . . . ?
C1 C6 C7 O1 175.71(14) . . . . ?
C5 C6 C7 O1 -5.6(2) . . . . ?
C1 C6 C7 C8 -5.2(2) . . . . ?
C5 C6 C7 C8 173.56(13) . . . . ?
O1 C7 C8 C9 -175.46(14) . . . . ?
C6 C7 C8 C9 5.4(2) . . . . ?
O1 C7 C8 C10 8.2(2) . . . . ?
C6 C7 C8 C10 -170.89(13) . . . . ?
C7 C8 C9 N1 -1.9(2) . . . . ?
C10 C8 C9 N1 174.67(13) . . . . ?
C9 C8 C10 O2 -0.1(2) . . . . ?
C7 C8 C10 O2 176.27(15) . . . . ?
C9 C8 C10 N2 -177.17(13) . . . . ?
C7 C8 C10 N2 -0.8(2) . . . . ?
C16 C11 C12 C13 -1.4(2) . . . . ?
N2 C11 C12 C13 177.58(14) . . . . ?
C11 C12 C13 O3 177.62(14) . . . . ?
C11 C12 C13 C14 -2.1(2) . . . . ?
O3 C13 C14 C15 -176.45(14) . . . . ?
C12 C13 C14 C15 3.3(2) . . . . ?
O3 C13 C14 C21 2.3(2) . . . . ?
C12 C13 C14 C21 -177.97(15) . . . . ?
C13 C14 C15 C16 -1.2(2) . . . . ?
C21 C14 C15 C16 -179.92(15) . . . . ?
C14 C15 C16 C11 -2.1(2) . . . . ?
C14 C15 C16 C17 178.95(15) . . . . ?
C12 C11 C16 C15 3.3(2) . . . . ?
N2 C11 C16 C15 -175.62(13) . . . . ?
C12 C11 C16 C17 -177.73(15) . . . . ?
N2 C11 C16 C17 3.3(2) . . . . ?
C15 C16 C17 C19 106.13(16) . . . . ?
C11 C16 C17 C19 -72.76(19) . . . . ?
C15 C16 C17 C20 -12.5(2) . . . . ?
C11 C16 C17 C20 168.61(16) . . . . ?
C15 C16 C17 C18 -130.61(16) . . . . ?
C11 C16 C17 C18 50.5(2) . . . . ?
C15 C14 C21 C22 114.22(18) . . . . ?
C13 C14 C21 C22 -64.4(2) . . . . ?
C15 C14 C21 C23 -123.95(18) . . . . ?
C13 C14 C21 C23 57.4(2) . . . . ?
C15 C14 C21 C24 -4.4(2) . . . . ?
C13 C14 C21 C24 176.98(16) . . . . ?
C8 C9 N1 C1 -2.3(2) . . . . ?
C2 C1 N1 C9 -176.75(14) . . . . ?
C6 C1 N1 C9 2.5(2) . . . . ?
O2 C10 N2 C11 -6.5(3) . . . . ?
C8 C10 N2 C11 170.46(14) . . . . ?
C12 C11 N2 C10 53.8(2) . . . . ?
C16 C11 N2 C10 -127.20(16) . . . . ?
O4 C25 C26 O5 60.0(2) . . . . ?
